data_7250100
loop_
_publ_author_name
'Jain, Aashna'
'Ghalsasi, Pallavi'
'Tothadi, Srinu'
'Garg, Nandini'
'Garg, Alka B.'
'Jha, Prafulla K.'
'Mande, Hemant'
'Ghalsasi, Prasanna S.'

_publ_section_title
;
 Thermal and pressure response of KHg(CN)<sub>2</sub>(SCN).
;
_journal_name_full 'Physical chemistry chemical physics : PCCP'
_journal_paper_doi 10.1039/d4cp04311a
_journal_year 2025
_chemical_formula_moiety '0.5(C12 Hg4 K4 N12 S4)'
_chemical_formula_sum 'C6 Hg2 K2 N6 S2'
_chemical_formula_weight 699.62
_space_group_crystal_system orthorhombic
_space_group_IT_number 63
_space_group_name_Hall '-C 2c 2'
_space_group_name_H-M_alt 'C m c m'
_audit_block_doi 10.5517/ccdc.csd.cc2f4frs
_audit_creation_date 2022-06-09
_audit_creation_method
;
Olex2 1.2
(compiled 2018.05.29 svn.r3508 for OlexSys, GUI svn.r5506)
;
_audit_update_record
;
2023-01-29 deposited with the CCDC.	2025-02-18 downloaded from the CCDC.
;
_cell_angle_alpha 90
_cell_angle_beta 90
_cell_angle_gamma 90
_cell_formula_units_Z 2
_cell_length_a 4.2576(3)
_cell_length_b 19.0419(12)
_cell_length_c 9.1464(7)
_cell_measurement_reflns_used 9867
_cell_measurement_temperature 298(2)
_cell_measurement_theta_max 38.68
_cell_measurement_theta_min 3.09
_cell_volume 741.52(9)
_computing_cell_refinement 'SAINT V8.40B (?, 2016)'
_computing_data_reduction 'SAINT V8.40B (?, 2016)'
_computing_molecular_graphics 'Olex2 (Dolomanov et al., 2009)'
_computing_publication_material 'Olex2 (Dolomanov et al., 2009)'
_computing_structure_refinement 'ShelXL (Sheldrick, 2015)'
_computing_structure_solution 'SHELXT 2018/2 (Sheldrick, 2018)'
_diffrn_ambient_temperature 298
_diffrn_measured_fraction_theta_full 1.000
_diffrn_measured_fraction_theta_max 0.985
_diffrn_measurement_device_type 'Bruker D8 QUEST'
_diffrn_measurement_method '\f and \w scans'
_diffrn_radiation_type MoK\a
_diffrn_radiation_wavelength 0.71073
_diffrn_reflns_av_R_equivalents 0.0824
_diffrn_reflns_av_unetI/netI 0.0376
_diffrn_reflns_Laue_measured_fraction_full 1.000
_diffrn_reflns_Laue_measured_fraction_max 0.985
_diffrn_reflns_limit_h_max 8
_diffrn_reflns_limit_h_min -7
_diffrn_reflns_limit_k_max 35
_diffrn_reflns_limit_k_min -35
_diffrn_reflns_limit_l_max 17
_diffrn_reflns_limit_l_min -17
_diffrn_reflns_number 39093
_diffrn_reflns_point_group_measured_fraction_full 1.000
_diffrn_reflns_point_group_measured_fraction_max 0.985
_diffrn_reflns_theta_full 25.242
_diffrn_reflns_theta_max 43.663
_diffrn_reflns_theta_min 2.139
_diffrn_standards_number 0
_exptl_absorpt_coefficient_mu 21.510
_exptl_absorpt_correction_T_max 0.7486
_exptl_absorpt_correction_T_min 0.4056
_exptl_absorpt_correction_type multi-scan
_exptl_absorpt_process_details
'SADABS-2016/2 (Bruker,2016/2) was used for absorption correction. wR2(int) was 0.1263 before and 0.0931 after correction. The Ratio of minimum to maximum transmission is 0.5418. The \l/2 correction factor is Not present.'
_exptl_crystal_colour colourless
_exptl_crystal_colour_primary colourless
_exptl_crystal_density_diffrn 3.133
_exptl_crystal_description block
_exptl_crystal_F_000 616
_exptl_crystal_size_max 0.29
_exptl_crystal_size_mid 0.14
_exptl_crystal_size_min 0.1
_refine_diff_density_max 1.042
_refine_diff_density_min -4.075
_refine_diff_density_rms 0.612
_refine_ls_extinction_method none
_refine_ls_goodness_of_fit_ref 1.216
_refine_ls_hydrogen_treatment undef
_refine_ls_matrix_type full
_refine_ls_number_parameters 33
_refine_ls_number_reflns 1594
_refine_ls_number_restraints 0
_refine_ls_restrained_S_all 1.216
_refine_ls_R_factor_all 0.0581
_refine_ls_R_factor_gt 0.0313
_refine_ls_shift/su_max 0.000
_refine_ls_shift/su_mean 0.000
_refine_ls_structure_factor_coef Fsqd
_refine_ls_weighting_details 'w=1/[\s^2^(Fo^2^)+(0.0584P)^2^+0.7555P] where P=(Fo^2^+2Fc^2^)/3'
_refine_ls_weighting_scheme calc
_refine_ls_wR_factor_gt 0.0829
_refine_ls_wR_factor_ref 0.1187
_reflns_Friedel_coverage 0.000
_reflns_number_gt 1104
_reflns_number_total 1594
_reflns_threshold_expression 'I > 2\s(I)'
_cod_data_source_file d4cp04311a2.cif
_cod_data_source_block hgnscn_0ma_a
_cod_database_code 7250100
_shelx_shelxl_version_number 2018/3
_shelx_space_group_comment
;
The symmetry employed for this shelxl refinement is uniquely defined
by the following loop, which should always be used as a source of
symmetry information in preference to the above space-group names.
They are only intended as comments.
;
_shelx_estimated_absorpt_t_max 0.222
_shelx_estimated_absorpt_t_min 0.062
_olex2_refinement_description
;
;
_olex2_submission_special_instructions 'No special instructions were received'

loop_
_space_group_symop_operation_xyz
'x, y, z'
'x, -y, -z'
'-x, y, -z+1/2'
'-x, -y, z+1/2'
'x+1/2, y+1/2, z'
'x+1/2, -y+1/2, -z'
'-x+1/2, y+1/2, -z+1/2'
'-x+1/2, -y+1/2, z+1/2'
'-x, -y, -z'
'-x, y, z'
'x, -y, z-1/2'
'x, y, -z-1/2'
'-x+1/2, -y+1/2, -z'
'-x+1/2, y+1/2, z'
'x+1/2, -y+1/2, z-1/2'
'x+1/2, y+1/2, -z-1/2'

loop_
_atom_site_label
_atom_site_type_symbol
_atom_site_fract_x
_atom_site_fract_y
_atom_site_fract_z
_atom_site_U_iso_or_equiv
_atom_site_adp_type
_atom_site_occupancy
_atom_site_site_symmetry_order
_atom_site_calc_flag
_atom_site_refinement_flags_posn
_atom_site_refinement_flags_adp
_atom_site_refinement_flags_occupancy
_atom_site_disorder_assembly
_atom_site_disorder_group
Hg1 Hg 1.000000 0.500000 0.500000 0.03140(9) Uani 1 4 d S T P . .
S1 S 0.000000 0.01845(9) 0.250000 0.0281(2) Uani 1 4 d S T P . .
N1 N 1.000000 0.6642(2) 0.5645(6) 0.0549(12) Uani 1 2 d S T P . .
N2 N 0.000000 0.1661(3) 0.250000 0.0454(13) Uani 1 4 d S T P . .
C1 C 1.000000 0.6056(2) 0.5414(6) 0.0331(7) Uani 1 2 d S T P . .
C2 C 0.000000 0.1048(3) 0.250000 0.0300(9) Uani 1 4 d S T P . .
K1 K 0.000000 0.23852(8) 0.750000 0.0492(4) Uani 1 4 d S T P . .

loop_
_atom_site_aniso_label
_atom_site_aniso_U_11
_atom_site_aniso_U_22
_atom_site_aniso_U_33
_atom_site_aniso_U_23
_atom_site_aniso_U_13
_atom_site_aniso_U_12
Hg1 0.03899(15) 0.02070(12) 0.03453(14) -0.00215(5) 0.000 0.000
S1 0.0301(5) 0.0214(5) 0.0327(6) 0.000 0.000 0.000
N1 0.075(3) 0.0295(19) 0.060(3) -0.0160(19) 0.000 0.000
N2 0.050(3) 0.025(2) 0.062(4) 0.000 0.000 0.000
C1 0.043(2) 0.0282(18) 0.0282(16) -0.0060(15) 0.000 0.000
C2 0.0271(19) 0.028(2) 0.035(3) 0.000 0.000 0.000
K1 0.0323(6) 0.0315(6) 0.0838(13) 0.000 0.000 0.000

loop_
_atom_type_symbol
_atom_type_description
_atom_type_scat_dispersion_real
_atom_type_scat_dispersion_imag
_atom_type_scat_source
C C 0.0033 0.0016 'International Tables Vol C Tables 4.2.6.8 and 6.1.1.4'
Hg Hg -2.3894 9.2266 'International Tables Vol C Tables 4.2.6.8 and 6.1.1.4'
K K 0.2009 0.2494 'International Tables Vol C Tables 4.2.6.8 and 6.1.1.4'
N N 0.0061 0.0033 'International Tables Vol C Tables 4.2.6.8 and 6.1.1.4'
S S 0.1246 0.1234 'International Tables Vol C Tables 4.2.6.8 and 6.1.1.4'

loop_
_geom_angle_atom_site_label_1
_geom_angle_atom_site_label_2
_geom_angle_atom_site_label_3
_geom_angle
_geom_angle_site_symmetry_1
_geom_angle_site_symmetry_3
_geom_angle_publ_flag
C1 Hg1 C1 180.0 . 9_766 ?
C1 N1 K1 112.1(4) . 9_666 ?
C1 N1 K1 123.8(3) . 5_655 ?
C1 N1 K1 123.8(3) . 5 ?
K1 N1 K1 102.43(11) 5 9_666 ?
K1 N1 K1 87.87(12) 5_655 5 ?
K1 N1 K1 102.43(11) 5_655 9_666 ?
C2 N2 K1 130.47(8) . 13_556 ?
C2 N2 K1 130.47(8) . 13_456 ?
K1 N2 K1 99.06(17) 13_556 13_456 ?
N1 C1 Hg1 180.0(5) . . ?
N2 C2 S1 180.0 . . ?
N1 K1 N1 77.57(11) 5_445 9_666 ?
N1 K1 N1 135.62(7) 5_445 11_466 ?
N1 K1 N1 77.57(11) 7_646 11_466 ?
N1 K1 N1 67.1(2) 5_345 7_546 ?
N1 K1 N1 135.62(7) 7_646 9_666 ?
N1 K1 N1 87.87(12) 7_646 7_546 ?
N1 K1 N1 77.57(11) 7_546 11_466 ?
N1 K1 N1 87.87(12) 5_345 5_445 ?
N1 K1 N1 77.57(11) 5_345 9_666 ?
N1 K1 N1 125.07(17) 7_546 5_445 ?
N1 K1 N1 135.62(7) 7_546 9_666 ?
N1 K1 N1 135.62(7) 5_345 11_466 ?
N1 K1 N1 114.44(14) 11_466 9_666 ?
N1 K1 N1 125.07(17) 5_345 7_646 ?
N1 K1 N1 67.1(2) 7_646 5_445 ?
N1 K1 K1 90.0 9_666 1_455 ?
N1 K1 K1 46.06(6) 7_546 1_455 ?
N1 K1 K1 46.06(6) 5_345 1_455 ?
N1 K1 K1 46.06(6) 7_646 1_655 ?
N1 K1 K1 90.0 11_466 1_455 ?
N1 K1 K1 133.94(6) 7_546 1_655 ?
N1 K1 K1 133.94(6) 7_646 1_455 ?
N1 K1 K1 46.06(6) 5_445 1_655 ?
N1 K1 K1 133.94(6) 5_445 1_455 ?
N1 K1 K1 90.000(1) 11_466 1_655 ?
N1 K1 K1 90.000(1) 9_666 1_655 ?
N1 K1 K1 133.94(6) 5_345 1_655 ?
N2 K1 N1 76.79(9) 13_456 7_546 ?
N2 K1 N1 145.81(11) 13_556 7_546 ?
N2 K1 N1 145.81(11) 13_456 5_445 ?
N2 K1 N1 76.79(9) 13_456 5_345 ?
N2 K1 N1 69.43(5) 13_556 11_466 ?
N2 K1 N1 76.79(9) 13_556 7_646 ?
N2 K1 N1 145.81(11) 13_456 7_646 ?
N2 K1 N1 69.43(5) 13_556 9_666 ?
N2 K1 N1 145.81(11) 13_556 5_345 ?
N2 K1 N1 69.43(5) 13_456 9_666 ?
N2 K1 N1 76.79(9) 13_556 5_445 ?
N2 K1 N1 69.43(5) 13_456 11_466 ?
N2 K1 N2 99.06(17) 13_556 13_456 ?
N2 K1 K1 40.47(8) 13_556 1_655 ?
N2 K1 K1 40.47(8) 13_456 1_455 ?
N2 K1 K1 139.53(8) 13_456 1_655 ?
N2 K1 K1 139.53(8) 13_556 1_455 ?
K1 K1 K1 180.0 1_655 1_455 ?

loop_
_geom_bond_atom_site_label_1
_geom_bond_atom_site_label_2
_geom_bond_distance
_geom_bond_site_symmetry_2
_geom_bond_publ_flag
Hg1 C1 2.046(4) . ?
Hg1 C1 2.046(4) 9_766 ?
S1 C2 1.644(5) . ?
N1 C1 1.136(5) . ?
N1 K1 3.421(6) 9_666 ?
N1 K1 3.068(3) 5_655 ?
N1 K1 3.068(3) 5 ?
N2 C2 1.168(7) . ?
N2 K1 2.798(3) 13_556 ?
N2 K1 2.798(3) 13_456 ?
K1 K1 4.2576(3) 1_655 ?
K1 K1 4.2576(3) 1_455 ?
